data_2104776
loop_
_publ_author_name
'Biju, A. R.'
'Rajasekharan, M. V.'

_publ_section_title
;
 Polymorphism in the nitrate salt of the
 [Mn(acetylacetonate)~2~(H~2~O)~2~]^+^ ion
;
_journal_issue 3
_journal_name_full 'Acta Crystallographica Section B'
_journal_page_first 373
_journal_page_last 379
_journal_paper_doi 10.1107/S0108768110009961
_journal_volume 66
_journal_year 2010
_chemical_formula_moiety 'C10 H18 Mn O6, N O3, H2 O'
_chemical_formula_sum 'C10 H20 Mn N O10'
_chemical_formula_weight 369.21
_chemical_name_systematic
;
 ?
;
_space_group_IT_number 2
_symmetry_cell_setting triclinic
_symmetry_space_group_name_Hall '-P 1'
_symmetry_space_group_name_H-M 'P -1'
_atom_sites_solution_hydrogens geom
_atom_sites_solution_primary direct
_atom_sites_solution_secondary difmap
_audit_creation_method SHELXL-97
_cell_angle_alpha 109.655(7)
_cell_angle_beta 94.745(8)
_cell_angle_gamma 90.033(8)
_cell_formula_units_Z 4
_cell_length_a 7.901(4)
_cell_length_b 13.298(7)
_cell_length_c 16.832(8)
_cell_measurement_reflns_used 7319
_cell_measurement_temperature 298(2)
_cell_measurement_theta_max 26.09
_cell_measurement_theta_min 2.39
_cell_volume 1659.0(14)
_computing_cell_refinement 'Bruker SMART'
_computing_data_collection 'Bruker SMART'
_computing_data_reduction 'Bruker SAINT'
_computing_molecular_graphics 'Bruker SHELXTL'
_computing_publication_material 'Bruker SHELXTL'
_computing_structure_refinement 'SHELXL-97 (Sheldrick, 1997)'
_computing_structure_solution 'Bruker SHELXTL'
_diffrn_ambient_temperature 298(2)
_diffrn_measured_fraction_theta_full 0.997
_diffrn_measured_fraction_theta_max 0.977
_diffrn_measurement_device_type 'CCD area detector'
_diffrn_measurement_method 'phi and omega scans'
_diffrn_radiation_monochromator graphite
_diffrn_radiation_source 'fine-focus sealed tube'
_diffrn_radiation_type MoK\a
_diffrn_radiation_wavelength 0.71073
_diffrn_reflns_av_R_equivalents 0.0314
_diffrn_reflns_av_sigmaI/netI 0.0352
_diffrn_reflns_limit_h_max 9
_diffrn_reflns_limit_h_min -9
_diffrn_reflns_limit_k_max 16
_diffrn_reflns_limit_k_min -16
_diffrn_reflns_limit_l_max 20
_diffrn_reflns_limit_l_min -20
_diffrn_reflns_number 16977
_diffrn_reflns_theta_full 25.00
_diffrn_reflns_theta_max 26.17
_diffrn_reflns_theta_min 1.29
_exptl_absorpt_coefficient_mu 0.842
_exptl_absorpt_correction_T_max 0.8632
_exptl_absorpt_correction_T_min 0.8235
_exptl_absorpt_correction_type empirical
_exptl_absorpt_process_details sadabs
_exptl_crystal_colour green
_exptl_crystal_density_diffrn 1.478
_exptl_crystal_density_method 'not measured'
_exptl_crystal_description block
_exptl_crystal_F_000 768
_exptl_crystal_size_max 0.24
_exptl_crystal_size_mid 0.22
_exptl_crystal_size_min 0.18
_refine_diff_density_max 0.354
_refine_diff_density_min -0.279
_refine_ls_extinction_coef 0.0180(10)
_refine_ls_extinction_expression Fc^*^=kFc[1+0.001xFc^2^\l^3^/sin(2\q)]^-1/4^
_refine_ls_extinction_method SHELXL
_refine_ls_goodness_of_fit_ref 1.038
_refine_ls_hydrogen_treatment mixed
_refine_ls_matrix_type full
_refine_ls_number_parameters 445
_refine_ls_number_reflns 6491
_refine_ls_number_restraints 18
_refine_ls_restrained_S_all 1.039
_refine_ls_R_factor_all 0.0571
_refine_ls_R_factor_gt 0.0371
_refine_ls_shift/su_max 0.000
_refine_ls_shift/su_mean 0.000
_refine_ls_structure_factor_coef Fsqd
_refine_ls_weighting_details 'calc w=1/[\s^2^(Fo^2^)+(0.0597P)^2^+0.0000P] where P=(Fo^2^+2Fc^2^)/3'
_refine_ls_weighting_scheme calc
_refine_ls_wR_factor_gt 0.0998
_refine_ls_wR_factor_ref 0.1108
_reflns_number_gt 4461
_reflns_number_total 6491
_reflns_threshold_expression >2sigma(I)
_cod_data_source_file zb5009.cif
_cod_data_source_block 3
_cod_original_sg_symbol_H-M p-1
_cod_database_code 2104776

loop_
_symmetry_equiv_pos_as_xyz
'x, y, z'
'-x, -y, -z'

loop_
_atom_site_type_symbol
_atom_site_label
_atom_site_fract_x
_atom_site_fract_y
_atom_site_fract_z
_atom_site_U_iso_or_equiv
_atom_site_adp_type
_atom_site_calc_flag
_atom_site_refinement_flags
_atom_site_occupancy
_atom_site_disorder_assembly
_atom_site_disorder_group
Mn Mn1 0.75279(4) 0.74868(2) -0.000237(18) 0.04153(12) Uani d . 1 . .
Mn Mn2 0.5000 0.5000 0.5000 0.03243(13) Uani d S 1 . .
Mn Mn3 0.0000 0.0000 0.5000 0.03126(13) Uani d S 1 . .
O O1 0.98304(18) 0.72361(13) 0.03125(10) 0.0482(4) Uani d . 1 . .
O O2 0.66697(19) 0.64543(13) 0.04364(10) 0.0501(4) Uani d . 1 . .
O O3 0.52252(18) 0.77454(13) -0.03135(10) 0.0493(4) Uani d . 1 . .
O O4 0.83867(18) 0.85204(13) -0.04413(10) 0.0495(4) Uani d . 1 . .
O O5 0.7440(2) 0.87548(16) 0.12651(11) 0.0615(5) Uani d D 1 . .
H H51 0.664(3) 0.877(3) 0.149(2) 0.092 Uiso d D 1 . .
H H52 0.824(3) 0.882(2) 0.1631(19) 0.092 Uiso d D 1 . .
O O6 0.7606(2) 0.62055(16) -0.12611(11) 0.0593(5) Uani d D 1 . .
H H61 0.842(3) 0.621(3) -0.1485(19) 0.089 Uiso d D 1 . .
H H62 0.683(3) 0.619(2) -0.1626(19) 0.089 Uiso d D 1 . .
O O7 0.51202(18) 0.36555(11) 0.41142(9) 0.0422(4) Uani d . 1 . .
O O8 0.53195(18) 0.43365(11) 0.58466(9) 0.0426(4) Uani d . 1 . .
O O9 0.7780(2) 0.52037(13) 0.50460(11) 0.0467(4) Uani d D 1 . .
H H91 0.819(4) 0.487(2) 0.4626(15) 0.070 Uiso d D 1 . .
H H92 0.835(3) 0.516(2) 0.5447(15) 0.070 Uiso d D 1 . .
O O10 0.01088(18) 0.07177(11) 0.41931(9) 0.0406(3) Uani d . 1 . .
O O11 0.03443(18) 0.13214(10) 0.59245(9) 0.0399(3) Uani d . 1 . .
O O12 -0.2780(2) 0.01754(13) 0.49776(11) 0.0458(4) Uani d D 1 . .
H H121 -0.334(3) -0.014(2) 0.4562(15) 0.069 Uiso d D 1 . .
H H122 -0.319(3) 0.016(2) 0.5390(15) 0.069 Uiso d D 1 . .
C C1 1.2216(3) 0.6634(2) 0.09305(17) 0.0633(7) Uani d . 1 . .
H H1A 1.2793 0.6762 0.0492 0.095 Uiso calc R 1 . .
H H1B 1.2541 0.5959 0.0976 0.095 Uiso calc R 1 . .
H H1C 1.2520 0.7193 0.1459 0.095 Uiso calc R 1 . .
C C2 1.0345(3) 0.66169(18) 0.07189(13) 0.0445(5) Uani d . 1 . .
C C3 0.9280(3) 0.59715(18) 0.09716(14) 0.0497(6) Uani d . 1 . .
H H3 0.9781 0.5548 0.1261 0.060 Uiso calc R 1 . .
C C4 0.7532(3) 0.59139(18) 0.08243(13) 0.0442(5) Uani d . 1 . .
C C5 0.6488(3) 0.5203(2) 0.11343(17) 0.0630(7) Uani d . 1 . .
H H5A 0.5889 0.5633 0.1598 0.094 Uiso calc R 1 . .
H H5B 0.7220 0.4735 0.1320 0.094 Uiso calc R 1 . .
H H5C 0.5686 0.4787 0.0683 0.094 Uiso calc R 1 . .
C C6 0.8568(3) 0.9774(2) -0.11409(16) 0.0623(7) Uani d . 1 . .
H H6A 0.9284 1.0244 -0.0675 0.093 Uiso calc R 1 . .
H H6B 0.7830 1.0189 -0.1382 0.093 Uiso calc R 1 . .
H H6C 0.9259 0.9345 -0.1563 0.093 Uiso calc R 1 . .
C C7 0.7521(3) 0.90625(18) -0.08306(13) 0.0444(5) Uani d . 1 . .
C C8 0.5778(3) 0.90087(19) -0.09724(14) 0.0510(6) Uani d . 1 . .
H H8 0.5276 0.9431 -0.1263 0.061 Uiso calc R 1 . .
C C9 0.4716(3) 0.83703(18) -0.07131(13) 0.0449(5) Uani d . 1 . .
C C10 0.2834(3) 0.8371(2) -0.09059(17) 0.0641(7) Uani d . 1 . .
H H10A 0.2507 0.7828 -0.1440 0.096 Uiso calc R 1 . .
H H10B 0.2515 0.9056 -0.0933 0.096 Uiso calc R 1 . .
H H10C 0.2272 0.8230 -0.0468 0.096 Uiso calc R 1 . .
C C11 0.6036(4) 0.19347(18) 0.33849(16) 0.0724(8) Uani d . 1 . .
H H11A 0.4944 0.1678 0.3091 0.109 Uiso calc R 1 . .
H H11B 0.6621 0.1361 0.3502 0.109 Uiso calc R 1 . .
H H11C 0.6690 0.2203 0.3039 0.109 Uiso calc R 1 . .
C C12 0.5808(3) 0.28123(16) 0.41998(15) 0.0480(6) Uani d . 1 . .
C C13 0.6289(3) 0.26950(17) 0.49726(16) 0.0576(6) Uani d . 1 . .
H H13 0.6861 0.2083 0.4969 0.069 Uiso calc R 1 . .
C C14 0.5978(3) 0.34235(18) 0.57465(16) 0.0484(6) Uani d . 1 . .
C C15 0.6389(3) 0.3182(2) 0.65514(17) 0.0744(8) Uani d . 1 . .
H H15A 0.6940 0.3796 0.6975 0.112 Uiso calc R 1 . .
H H15B 0.7130 0.2588 0.6445 0.112 Uiso calc R 1 . .
H H15C 0.5359 0.3007 0.6748 0.112 Uiso calc R 1 . .
C C16 0.1029(4) 0.1928(2) 0.35604(16) 0.0674(7) Uani d . 1 . .
H H16A 0.1706 0.1405 0.3191 0.101 Uiso calc R 1 . .
H H16B 0.1587 0.2618 0.3724 0.101 Uiso calc R 1 . .
H H16C -0.0064 0.1946 0.3271 0.101 Uiso calc R 1 . .
C C17 0.0807(3) 0.16402(17) 0.43371(14) 0.0437(5) Uani d . 1 . .
C C18 0.1310(3) 0.23475(17) 0.51398(14) 0.0518(6) Uani d . 1 . .
H H18 0.1889 0.2974 0.5179 0.062 Uiso calc R 1 . .
C C19 0.1011(3) 0.21869(16) 0.58828(14) 0.0442(5) Uani d . 1 . .
C C20 0.1449(3) 0.30406(18) 0.67236(15) 0.0654(7) Uani d . 1 . .
H H20A 0.0424 0.3309 0.6978 0.098 Uiso calc R 1 . .
H H20B 0.2077 0.3612 0.6644 0.098 Uiso calc R 1 . .
H H20C 0.2127 0.2747 0.7087 0.098 Uiso calc R 1 . .
N N1 0.5284(3) 0.07308(15) 0.70145(13) 0.0489(5) Uani d . 1 . .
N N2 0.9716(3) 0.42499(15) 0.29855(13) 0.0499(5) Uani d . 1 . .
O O13 0.3920(3) 0.09005(16) 0.66974(12) 0.0844(6) Uani d . 1 . .
O O14 0.6427(3) 0.03064(18) 0.65747(13) 0.0889(7) Uani d . 1 . .
O O15 0.5536(3) 0.09775(19) 0.77890(12) 0.0886(7) Uani d . 1 . .
O O16 0.8583(3) 0.41442(18) 0.34123(13) 0.0874(6) Uani d . 1 . .
O O17 1.1104(3) 0.46290(18) 0.33121(13) 0.0892(7) Uani d . 1 . .
O O18 0.9421(3) 0.39658(19) 0.22098(12) 0.0892(7) Uani d . 1 . .
O O1W 0.5135(3) 0.3984(2) 0.23996(13) 0.0899(7) Uani d D 1 . .
H H1W 0.609(4) 0.399(3) 0.245(3) 0.135 Uiso d D 1 . .
H H2W 0.473(5) 0.412(3) 0.285(2) 0.135 Uiso d D 1 . .
O O2W 0.0193(3) 0.8869(2) 0.23960(12) 0.0852(7) Uani d D 1 . .
H H3W 0.119(4) 0.911(3) 0.248(2) 0.128 Uiso d D 1 . .
H H4W -0.009(5) 0.898(3) 0.287(2) 0.128 Uiso d D 1 . .

loop_
_atom_site_aniso_label
_atom_site_aniso_U_11
_atom_site_aniso_U_22
_atom_site_aniso_U_33
_atom_site_aniso_U_12
_atom_site_aniso_U_13
_atom_site_aniso_U_23
Mn1 0.0300(2) 0.0561(2) 0.0425(2) -0.00262(15) -0.00017(15) 0.02266(17)
Mn2 0.0331(3) 0.0297(2) 0.0354(3) 0.00278(17) 0.00133(18) 0.01249(18)
Mn3 0.0325(3) 0.0280(2) 0.0323(2) -0.00247(17) 0.00242(18) 0.00906(18)
O1 0.0301(8) 0.0665(10) 0.0525(9) -0.0004(7) 0.0011(7) 0.0265(8)
O2 0.0375(9) 0.0659(10) 0.0538(10) -0.0064(7) -0.0010(7) 0.0303(8)
O3 0.0319(8) 0.0660(10) 0.0533(10) -0.0013(7) 0.0008(7) 0.0250(8)
O4 0.0358(9) 0.0680(10) 0.0531(9) -0.0043(7) 0.0000(7) 0.0324(8)
O5 0.0521(12) 0.0782(12) 0.0481(11) -0.0014(10) 0.0065(8) 0.0130(9)
O6 0.0485(11) 0.0771(12) 0.0474(11) -0.0003(10) 0.0029(8) 0.0148(9)
O7 0.0422(9) 0.0342(8) 0.0452(8) 0.0022(6) 0.0020(7) 0.0075(6)
O8 0.0436(9) 0.0456(8) 0.0444(8) 0.0070(7) 0.0044(7) 0.0225(7)
O9 0.0376(9) 0.0535(10) 0.0488(10) -0.0010(7) 0.0020(7) 0.0175(8)
O10 0.0445(9) 0.0402(8) 0.0398(8) -0.0050(6) 0.0012(7) 0.0176(6)
O11 0.0435(9) 0.0332(7) 0.0376(8) -0.0050(6) 0.0027(6) 0.0048(6)
O12 0.0358(9) 0.0517(9) 0.0489(10) 0.0018(7) 0.0045(7) 0.0153(8)
C1 0.0428(15) 0.0775(18) 0.0693(17) 0.0060(13) -0.0046(12) 0.0267(14)
C2 0.0398(13) 0.0518(13) 0.0362(12) 0.0065(10) -0.0006(10) 0.0084(10)
C3 0.0482(15) 0.0535(14) 0.0490(14) 0.0019(11) -0.0027(11) 0.0211(11)
C4 0.0505(14) 0.0481(13) 0.0322(12) -0.0035(11) 0.0010(10) 0.0120(10)
C5 0.0617(17) 0.0723(17) 0.0653(17) -0.0104(13) -0.0008(13) 0.0384(14)
C6 0.0609(17) 0.0774(18) 0.0610(16) -0.0029(13) 0.0033(13) 0.0402(14)
C7 0.0482(14) 0.0509(13) 0.0322(12) -0.0010(11) 0.0012(10) 0.0123(10)
C8 0.0470(15) 0.0570(14) 0.0506(14) 0.0016(11) -0.0053(11) 0.0225(12)
C9 0.0375(13) 0.0526(13) 0.0376(12) 0.0056(10) -0.0011(10) 0.0072(10)
C10 0.0400(14) 0.0759(18) 0.0708(18) 0.0050(12) -0.0053(12) 0.0198(14)
C11 0.075(2) 0.0438(14) 0.085(2) 0.0077(13) 0.0189(15) 0.0012(13)
C12 0.0400(13) 0.0324(11) 0.0674(16) -0.0023(9) 0.0087(11) 0.0105(11)
C13 0.0596(17) 0.0390(13) 0.0804(18) 0.0127(11) 0.0095(13) 0.0272(13)
C14 0.0372(13) 0.0515(14) 0.0691(16) 0.0010(10) 0.0025(11) 0.0374(13)
C15 0.0697(19) 0.088(2) 0.092(2) 0.0103(15) 0.0031(16) 0.0657(18)
C16 0.079(2) 0.0665(17) 0.0728(18) -0.0036(14) 0.0098(15) 0.0438(15)
C17 0.0374(13) 0.0448(12) 0.0588(14) 0.0026(10) 0.0059(11) 0.0298(11)
C18 0.0553(15) 0.0372(12) 0.0634(16) -0.0091(10) 0.0046(12) 0.0178(11)
C19 0.0362(12) 0.0322(11) 0.0580(14) 0.0002(9) 0.0002(10) 0.0082(10)
C20 0.0694(18) 0.0414(13) 0.0673(17) -0.0059(12) 0.0012(14) -0.0043(12)
N1 0.0427(12) 0.0555(12) 0.0478(12) -0.0009(9) 0.0013(10) 0.0171(10)
N2 0.0436(12) 0.0558(12) 0.0474(12) 0.0014(9) 0.0012(10) 0.0143(10)
O13 0.0642(13) 0.0959(15) 0.0766(14) 0.0169(11) -0.0205(11) 0.0136(11)
O14 0.0684(14) 0.1257(18) 0.0790(14) 0.0226(12) 0.0337(11) 0.0365(13)
O15 0.0745(14) 0.1332(19) 0.0504(12) 0.0060(13) -0.0073(10) 0.0238(12)
O16 0.0668(14) 0.1119(17) 0.0797(14) -0.0044(11) 0.0321(11) 0.0213(12)
O17 0.0634(13) 0.1283(18) 0.0794(14) -0.0367(12) -0.0247(11) 0.0468(13)
O18 0.0750(14) 0.1330(19) 0.0488(12) -0.0056(13) -0.0056(10) 0.0191(12)
O1W 0.0713(15) 0.149(2) 0.0458(11) -0.0041(15) -0.0014(11) 0.0301(13)
O2W 0.0774(15) 0.1293(19) 0.0430(11) -0.0321(14) -0.0029(11) 0.0234(12)

loop_
_atom_type_symbol
_atom_type_description
_atom_type_scat_dispersion_real
_atom_type_scat_dispersion_imag
_atom_type_scat_source
C C 0.0033 0.0016 'International Tables Vol C Tables 4.2.6.8 and 6.1.1.4'
Mn Mn 0.3368 0.7283 'International Tables Vol C Tables 4.2.6.8 and 6.1.1.4'
N N 0.0061 0.0033 'International Tables Vol C Tables 4.2.6.8 and 6.1.1.4'
O O 0.0106 0.0060 'International Tables Vol C Tables 4.2.6.8 and 6.1.1.4'
H H 0.0000 0.0000 'International Tables Vol C Tables 4.2.6.8 and 6.1.1.4'

loop_
_geom_angle_atom_site_label_1
_geom_angle_atom_site_label_2
_geom_angle_atom_site_label_3
_geom_angle_site_symmetry_1
_geom_angle_site_symmetry_3
_geom_angle
_geom_angle_publ_flag
O2 Mn1 O4 . . 179.99(8) ?
O2 Mn1 O1 . . 92.14(7) ?
O4 Mn1 O1 . . 87.86(7) ?
O2 Mn1 O3 . . 88.00(7) ?
O4 Mn1 O3 . . 92.00(7) ?
O1 Mn1 O3 . . 179.70(7) ?
O2 Mn1 O6 . . 89.26(8) ?
O4 Mn1 O6 . . 90.75(8) ?
O1 Mn1 O6 . . 90.79(7) ?
O3 Mn1 O6 . . 89.48(7) ?
O2 Mn1 O5 . . 90.02(8) ?
O4 Mn1 O5 . . 89.97(8) ?
O1 Mn1 O5 . . 89.18(7) ?
O3 Mn1 O5 . . 90.55(7) ?
O6 Mn1 O5 . . 179.28(6) ?
O7 Mn2 O7 . 2_666 180.0000(10) ?
O7 Mn2 O8 . . 91.38(7) ?
O7 Mn2 O8 2_666 . 88.62(7) ?
O7 Mn2 O8 . 2_666 88.62(7) ?
O7 Mn2 O8 2_666 2_666 91.38(7) ?
O8 Mn2 O8 . 2_666 180.0 ?
O7 Mn2 O9 . 2_666 90.87(6) ?
O7 Mn2 O9 2_666 2_666 89.13(6) ?
O8 Mn2 O9 . 2_666 90.81(6) ?
O8 Mn2 O9 2_666 2_666 89.19(6) ?
O7 Mn2 O9 . . 89.13(6) ?
O7 Mn2 O9 2_666 . 90.87(6) ?
O8 Mn2 O9 . . 89.19(6) ?
O8 Mn2 O9 2_666 . 90.81(6) ?
O9 Mn2 O9 2_666 . 180.00(9) ?
O10 Mn3 O10 2_556 . 180.0 ?
O10 Mn3 O11 2_556 . 88.59(7) ?
O10 Mn3 O11 . . 91.41(7) ?
O10 Mn3 O11 2_556 2_556 91.41(7) ?
O10 Mn3 O11 . 2_556 88.59(7) ?
O11 Mn3 O11 . 2_556 180.0 ?
O10 Mn3 O12 2_556 . 89.43(6) ?
O10 Mn3 O12 . . 90.57(6) ?
O11 Mn3 O12 . . 90.82(6) ?
O11 Mn3 O12 2_556 . 89.18(6) ?
O10 Mn3 O12 2_556 2_556 90.57(6) ?
O10 Mn3 O12 . 2_556 89.43(6) ?
O11 Mn3 O12 . 2_556 89.18(6) ?
O11 Mn3 O12 2_556 2_556 90.82(6) ?
O12 Mn3 O12 . 2_556 180.0 ?
C2 O1 Mn1 . . 127.11(14) ?
C4 O2 Mn1 . . 127.13(15) ?
C9 O3 Mn1 . . 127.08(15) ?
C7 O4 Mn1 . . 127.11(15) ?
Mn1 O5 H51 . . 117(3) ?
Mn1 O5 H52 . . 119(2) ?
H51 O5 H52 . . 106(3) ?
Mn1 O6 H61 . . 115(2) ?
Mn1 O6 H62 . . 117(2) ?
H61 O6 H62 . . 104(3) ?
C12 O7 Mn2 . . 125.42(15) ?
C14 O8 Mn2 . . 125.78(14) ?
Mn2 O9 H91 . . 115(2) ?
Mn2 O9 H92 . . 119(2) ?
H91 O9 H92 . . 110(3) ?
C17 O10 Mn3 . . 125.72(14) ?
C19 O11 Mn3 . . 125.27(14) ?
Mn3 O12 H121 . . 119(2) ?
Mn3 O12 H122 . . 115(2) ?
H121 O12 H122 . . 112(3) ?
C2 C1 H1A . . 109.5 ?
C2 C1 H1B . . 109.5 ?
H1A C1 H1B . . 109.5 ?
C2 C1 H1C . . 109.5 ?
H1A C1 H1C . . 109.5 ?
H1B C1 H1C . . 109.5 ?
O1 C2 C3 . . 124.3(2) ?
O1 C2 C1 . . 115.5(2) ?
C3 C2 C1 . . 120.1(2) ?
C4 C3 C2 . . 124.7(2) ?
C4 C3 H3 . . 117.6 ?
C2 C3 H3 . . 117.6 ?
O2 C4 C3 . . 124.5(2) ?
O2 C4 C5 . . 114.8(2) ?
C3 C4 C5 . . 120.8(2) ?
C4 C5 H5A . . 109.5 ?
C4 C5 H5B . . 109.5 ?
H5A C5 H5B . . 109.5 ?
C4 C5 H5C . . 109.5 ?
H5A C5 H5C . . 109.5 ?
H5B C5 H5C . . 109.5 ?
C7 C6 H6A . . 109.5 ?
C7 C6 H6B . . 109.5 ?
H6A C6 H6B . . 109.5 ?
C7 C6 H6C . . 109.5 ?
H6A C6 H6C . . 109.5 ?
H6B C6 H6C . . 109.5 ?
O4 C7 C8 . . 124.4(2) ?
O4 C7 C6 . . 114.7(2) ?
C8 C7 C6 . . 120.9(2) ?
C7 C8 C9 . . 124.7(2) ?
C7 C8 H8 . . 117.6 ?
C9 C8 H8 . . 117.6 ?
O3 C9 C8 . . 124.6(2) ?
O3 C9 C10 . . 115.3(2) ?
C8 C9 C10 . . 120.2(2) ?
C9 C10 H10A . . 109.5 ?
C9 C10 H10B . . 109.5 ?
H10A C10 H10B . . 109.5 ?
C9 C10 H10C . . 109.5 ?
H10A C10 H10C . . 109.5 ?
H10B C10 H10C . . 109.5 ?
C12 C11 H11A . . 109.5 ?
C12 C11 H11B . . 109.5 ?
H11A C11 H11B . . 109.5 ?
C12 C11 H11C . . 109.5 ?
H11A C11 H11C . . 109.5 ?
H11B C11 H11C . . 109.5 ?
O7 C12 C13 . . 124.2(2) ?
O7 C12 C11 . . 114.7(2) ?
C13 C12 C11 . . 121.1(2) ?
C14 C13 C12 . . 124.5(2) ?
C14 C13 H13 . . 117.8 ?
C12 C13 H13 . . 117.8 ?
O8 C14 C13 . . 124.2(2) ?
O8 C14 C15 . . 114.8(2) ?
C13 C14 C15 . . 120.9(2) ?
C14 C15 H15A . . 109.5 ?
C14 C15 H15B . . 109.5 ?
H15A C15 H15B . . 109.5 ?
C14 C15 H15C . . 109.5 ?
H15A C15 H15C . . 109.5 ?
H15B C15 H15C . . 109.5 ?
C17 C16 H16A . . 109.5 ?
C17 C16 H16B . . 109.5 ?
H16A C16 H16B . . 109.5 ?
C17 C16 H16C . . 109.5 ?
H16A C16 H16C . . 109.5 ?
H16B C16 H16C . . 109.5 ?
O10 C17 C18 . . 124.05(19) ?
O10 C17 C16 . . 115.0(2) ?
C18 C17 C16 . . 121.0(2) ?
C19 C18 C17 . . 124.5(2) ?
C19 C18 H18 . . 117.7 ?
C17 C18 H18 . . 117.7 ?
O11 C19 C18 . . 124.4(2) ?
O11 C19 C20 . . 114.7(2) ?
C18 C19 C20 . . 121.0(2) ?
C19 C20 H20A . . 109.5 ?
C19 C20 H20B . . 109.5 ?
H20A C20 H20B . . 109.5 ?
C19 C20 H20C . . 109.5 ?
H20A C20 H20C . . 109.5 ?
H20B C20 H20C . . 109.5 ?
O13 N1 O14 . . 121.3(2) ?
O13 N1 O15 . . 120.1(2) ?
O14 N1 O15 . . 118.7(2) ?
O17 N2 O16 . . 121.4(2) ?
O17 N2 O18 . . 119.8(2) ?
O16 N2 O18 . . 118.8(2) ?
H1W O1W H2W . . 112(4) ?
H3W O2W H4W . . 103(3) ?

loop_
_geom_bond_atom_site_label_1
_geom_bond_atom_site_label_2
_geom_bond_site_symmetry_2
_geom_bond_distance
_geom_bond_publ_flag
Mn1 O2 . 1.9117(16) ?
Mn1 O4 . 1.9132(16) ?
Mn1 O1 . 1.9135(17) ?
Mn1 O3 . 1.9149(17) ?
Mn1 O6 . 2.234(2) ?
Mn1 O5 . 2.237(2) ?
Mn2 O7 . 1.9128(15) ?
Mn2 O7 2_666 1.9128(15) ?
Mn2 O8 . 1.9129(15) ?
Mn2 O8 2_666 1.9129(15) ?
Mn2 O9 2_666 2.2050(19) ?
Mn2 O9 . 2.2050(19) ?
Mn3 O10 2_556 1.9116(15) ?
Mn3 O10 . 1.9116(15) ?
Mn3 O11 . 1.9165(15) ?
Mn3 O11 2_556 1.9165(15) ?
Mn3 O12 . 2.2075(19) ?
Mn3 O12 2_556 2.2075(19) ?
O1 C2 . 1.282(3) ?
O2 C4 . 1.284(3) ?
O3 C9 . 1.279(3) ?
O4 C7 . 1.289(3) ?
O5 H51 . 0.75(3) ?
O5 H52 . 0.82(3) ?
O6 H61 . 0.77(3) ?
O6 H62 . 0.82(3) ?
O7 C12 . 1.292(2) ?
O8 C14 . 1.285(3) ?
O9 H91 . 0.79(2) ?
O9 H92 . 0.80(2) ?
O10 C17 . 1.283(2) ?
O11 C19 . 1.291(2) ?
O12 H121 . 0.78(2) ?
O12 H122 . 0.80(2) ?
C1 C2 . 1.490(3) ?
C1 H1A . 0.9600 ?
C1 H1B . 0.9600 ?
C1 H1C . 0.9600 ?
C2 C3 . 1.389(3) ?
C3 C4 . 1.380(3) ?
C3 H3 . 0.9300 ?
C4 C5 . 1.499(3) ?
C5 H5A . 0.9600 ?
C5 H5B . 0.9600 ?
C5 H5C . 0.9600 ?
C6 C7 . 1.502(3) ?
C6 H6A . 0.9600 ?
C6 H6B . 0.9600 ?
C6 H6C . 0.9600 ?
C7 C8 . 1.375(3) ?
C8 C9 . 1.388(3) ?
C8 H8 . 0.9300 ?
C9 C10 . 1.495(3) ?
C10 H10A . 0.9600 ?
C10 H10B . 0.9600 ?
C10 H10C . 0.9600 ?
C11 C12 . 1.497(3) ?
C11 H11A . 0.9600 ?
C11 H11B . 0.9600 ?
C11 H11C . 0.9600 ?
C12 C13 . 1.384(3) ?
C13 C14 . 1.378(3) ?
C13 H13 . 0.9300 ?
C14 C15 . 1.505(3) ?
C15 H15A . 0.9600 ?
C15 H15B . 0.9600 ?
C15 H15C . 0.9600 ?
C16 C17 . 1.504(3) ?
C16 H16A . 0.9600 ?
C16 H16B . 0.9600 ?
C16 H16C . 0.9600 ?
C17 C18 . 1.387(3) ?
C18 C19 . 1.376(3) ?
C18 H18 . 0.9300 ?
C19 C20 . 1.500(3) ?
C20 H20A . 0.9600 ?
C20 H20B . 0.9600 ?
C20 H20C . 0.9600 ?
N1 O13 . 1.218(2) ?
N1 O14 . 1.230(2) ?
N1 O15 . 1.231(3) ?
N2 O17 . 1.214(3) ?
N2 O16 . 1.229(3) ?
N2 O18 . 1.233(3) ?
O1W H1W . 0.75(3) ?
O1W H2W . 0.81(3) ?
O2W H3W . 0.83(3) ?
O2W H4W . 0.82(3) ?
